data_2215712
loop_
_publ_author_name
'Morris, J. Jacob'
'Noll, Bruce C.'
'Henderson, Kenneth W.'

_publ_section_title
;
 A polymeric mixed-metal hexamethyldisilazide
;
_journal_coeditor_code ZL2045
_journal_issue 10
_journal_name_full 'Acta Crystallographica Section E'
_journal_page_first m2477
_journal_page_last m2477
_journal_paper_doi 10.1107/S1600536807033922
_journal_volume 63
_journal_year 2007
_chemical_formula_iupac '[Li K (C6 H18 N1 Si2)2]'
_chemical_formula_moiety 'C12 H36 K Li N2 Si4'
_chemical_formula_sum 'C12 H36 K Li N2 Si4'
_chemical_formula_weight 366.83
_chemical_name_common
;
Lithium potassium hexamethyldisilazide
;
_chemical_name_systematic '[\m~2~-bis(trimethylsilyl)amido-\k^2^<i>N</i>:<i>N</i>]-potassium]'
_space_group_IT_number 15
_symmetry_cell_setting monoclinic
_symmetry_space_group_name_Hall '-C 2yc'
_symmetry_space_group_name_H-M 'C 1 2/c 1'
_atom_sites_solution_hydrogens geom
_atom_sites_solution_primary direct
_atom_sites_solution_secondary difmap
_audit_creation_method SHELXL-97
_cell_angle_alpha 90.00
_cell_angle_beta 109.6570(10)
_cell_angle_gamma 90.00
_cell_formula_units_Z 4
_cell_length_a 11.3154(3)
_cell_length_b 17.5465(5)
_cell_length_c 12.6528(5)
_cell_measurement_reflns_used 5346
_cell_measurement_temperature 100(2)
_cell_measurement_theta_max 25.57
_cell_measurement_theta_min 2.39
_cell_volume 2365.76(13)
_computing_cell_refinement 'APEX2 and SAINT (Bruker, 2006)'
_computing_data_collection 'APEX2 (Bruker, 2006)'
_computing_data_reduction 'SAINT and XPREP (Sheldrick, 2003)'
_computing_molecular_graphics 'XP in SHELXTL'
_computing_publication_material 'XCIF in SHELXTL'
_computing_structure_refinement 'XL in SHELXTL'
_computing_structure_solution 'XS in SHELXTL (Sheldrick, 2001)'
_diffrn_ambient_temperature 100(2)
_diffrn_detector_area_resol_mean 8.33
_diffrn_measured_fraction_theta_full 0.996
_diffrn_measured_fraction_theta_max 0.996
_diffrn_measurement_device_type 'Bruker SMART APEX II CCD'
_diffrn_measurement_method '\w and \f'
_diffrn_radiation_monochromator graphite
_diffrn_radiation_source 'fine-focus sealed tube'
_diffrn_radiation_type MoK\a
_diffrn_radiation_wavelength 0.71073
_diffrn_reflns_av_R_equivalents 0.0293
_diffrn_reflns_av_sigmaI/netI 0.0139
_diffrn_reflns_limit_h_max 13
_diffrn_reflns_limit_h_min -13
_diffrn_reflns_limit_k_max 16
_diffrn_reflns_limit_k_min -21
_diffrn_reflns_limit_l_max 15
_diffrn_reflns_limit_l_min -15
_diffrn_reflns_number 24282
_diffrn_reflns_theta_full 25.75
_diffrn_reflns_theta_max 25.75
_diffrn_reflns_theta_min 2.24
_exptl_absorpt_coefficient_mu 0.421
_exptl_absorpt_correction_T_max 0.90
_exptl_absorpt_correction_T_min 0.86
_exptl_absorpt_correction_type multi-scan
_exptl_absorpt_process_details
;
(SADABS; Sheldrick, 2004)
;
_exptl_crystal_colour colourless
_exptl_crystal_density_diffrn 1.030
_exptl_crystal_density_method 'not measured'
_exptl_crystal_description parallelepiped
_exptl_crystal_F_000 800
_exptl_crystal_size_max 0.32
_exptl_crystal_size_mid 0.30
_exptl_crystal_size_min 0.24
_refine_diff_density_max 0.234
_refine_diff_density_min -0.232
_refine_ls_extinction_method none
_refine_ls_goodness_of_fit_ref 1.081
_refine_ls_hydrogen_treatment constr
_refine_ls_matrix_type full
_refine_ls_number_parameters 161
_refine_ls_number_reflns 2265
_refine_ls_number_restraints 30
_refine_ls_restrained_S_all 1.099
_refine_ls_R_factor_all 0.0356
_refine_ls_R_factor_gt 0.0287
_refine_ls_shift/su_max 0.000
_refine_ls_shift/su_mean 0.000
_refine_ls_structure_factor_coef Fsqd
_refine_ls_weighting_details 'calc w=1/[\s^2^(Fo^2^)+(0.0436P)^2^+0.9001P] where P=(Fo^2^+2Fc^2^)/3'
_refine_ls_weighting_scheme calc
_refine_ls_wR_factor_gt 0.0771
_refine_ls_wR_factor_ref 0.0828
_reflns_number_gt 1943
_reflns_number_total 2265
_reflns_threshold_expression I>2sigma(I)
_cod_data_source_file zl2045.cif
_cod_data_source_block I
_cod_depositor_comments
;
The following automatic conversions were performed:
'_geom_bond_publ_flag' value 'Y' changed to 'y' according to
'/home/saulius/struct/CIF-dictionaries/cif_core.dic' dictionary named
'cif_core.dic' version 2.4.1 from 2010-06-29 (4
times).

'_geom_angle_publ_flag' value 'Y' changed to 'y' according to
'/home/saulius/struct/CIF-dictionaries/cif_core.dic' dictionary named
'cif_core.dic' version 2.4.1 from 2010-06-29 (4 times).

Automatic conversion script
Id: cif_fix_enum 1527 2010-12-29 10:47:43Z saulius 

The following automatic conversions were performed:

'_geom_bond_publ_flag' value 'Y' changed to 'y' according to
/home/saulius/struct/CIF-dictionaries/cif_core.dic dictionary named
'cif_core.dic' version 2.4.1 from 2010-06-29 (4
times).

'_geom_angle_publ_flag' value 'Y' changed to 'y' according
to /home/saulius/struct/CIF-dictionaries/cif_core.dic dictionary
named 'cif_core.dic' version 2.4.1 from 2010-06-29 (4 times).

Automatic conversion script
Id: cif_fix_values 1715 2011-07-08 13:25:40Z adriana 
;
_cod_original_sg_symbol_H-M 'C 2/c'
_cod_database_code 2215712
_cod_database_fobs_code 2215712

loop_
_symmetry_equiv_pos_as_xyz
'x, y, z'
'-x, y, -z+1/2'
'x+1/2, y+1/2, z'
'-x+1/2, y+1/2, -z+1/2'
'-x, -y, -z'
'x, -y, z-1/2'
'-x+1/2, -y+1/2, -z'
'x+1/2, -y+1/2, z-1/2'

loop_
_atom_site_type_symbol
_atom_site_label
_atom_site_fract_x
_atom_site_fract_y
_atom_site_fract_z
_atom_site_U_iso_or_equiv
_atom_site_adp_type
_atom_site_calc_flag
_atom_site_refinement_flags
_atom_site_occupancy
_atom_site_disorder_assembly
_atom_site_disorder_group
Li Li1 0.0000 0.1461(2) 0.2500 0.0508(9) Uani d S 1 . .
K K1 0.2500 0.2500 0.5000 0.0795(2) Uani d S 1 . .
N N1 0.18132(10) 0.14957(6) 0.31084(9) 0.0352(3) Uani d . 1 A .
Si Si1 0.23253(4) 0.06732(2) 0.37876(4) 0.04687(15) Uani d D 1 . .
Si Si2 0.22947(4) 0.20084(3) 0.22140(4) 0.04769(15) Uani d D 1 . .
C C1 0.1043(5) 0.0361(7) 0.4356(9) 0.075(2) Uani d PD 0.64(2) A 1
H H1A 0.0875 0.0772 0.4811 0.112 Uiso calc PR 0.64(2) A 1
H H1B 0.1319 -0.0095 0.4822 0.112 Uiso calc PR 0.64(2) A 1
H H1C 0.0277 0.0246 0.3729 0.112 Uiso calc PR 0.64(2) A 1
C C1' 0.1023(8) 0.0058(10) 0.3916(18) 0.077(4) Uani d PD 0.36(2) A 2
H H1D 0.0514 0.0351 0.4264 0.115 Uiso calc PR 0.36(2) A 2
H H1E 0.1380 -0.0387 0.4384 0.115 Uiso calc PR 0.36(2) A 2
H H1F 0.0495 -0.0113 0.3169 0.115 Uiso calc PR 0.36(2) A 2
C C2 0.3699(8) 0.0751(7) 0.5133(5) 0.061(2) Uani d PD 0.64(2) A 1
H H2A 0.4364 0.1054 0.5001 0.092 Uiso calc PR 0.64(2) A 1
H H2B 0.4019 0.0240 0.5389 0.092 Uiso calc PR 0.64(2) A 1
H H2C 0.3428 0.0999 0.5707 0.092 Uiso calc PR 0.64(2) A 1
C C2' 0.3637(17) 0.0856(15) 0.5143(13) 0.092(7) Uani d PD 0.36(2) A 2
H H2D 0.4361 0.1067 0.4982 0.138 Uiso calc PR 0.36(2) A 2
H H2E 0.3878 0.0376 0.5557 0.138 Uiso calc PR 0.36(2) A 2
H H2F 0.3357 0.1220 0.5597 0.138 Uiso calc PR 0.36(2) A 2
C C3 0.2750(14) -0.0137(6) 0.3029(11) 0.098(3) Uani d PD 0.64(2) A 1
H H3A 0.2043 -0.0251 0.2347 0.147 Uiso calc PR 0.64(2) A 1
H H3B 0.2945 -0.0587 0.3516 0.147 Uiso calc PR 0.64(2) A 1
H H3C 0.3485 0.0002 0.2826 0.147 Uiso calc PR 0.64(2) A 1
C C3' 0.303(2) 0.0040(10) 0.2957(15) 0.082(4) Uani d PD 0.36(2) A 2
H H3D 0.2457 0.0006 0.2181 0.124 Uiso calc PR 0.36(2) A 2
H H3E 0.3168 -0.0470 0.3293 0.124 Uiso calc PR 0.36(2) A 2
H H3F 0.3833 0.0254 0.2966 0.124 Uiso calc PR 0.36(2) A 2
C C4 0.3468(10) 0.2758(6) 0.2978(11) 0.059(2) Uani d PD 0.54(3) A 1
H H4A 0.3065 0.3121 0.3338 0.088 Uiso calc PR 0.54(3) A 1
H H4B 0.3772 0.3029 0.2442 0.088 Uiso calc PR 0.54(3) A 1
H H4C 0.4177 0.2514 0.3550 0.088 Uiso calc PR 0.54(3) A 1
C C4' 0.3276(17) 0.2872(8) 0.2749(16) 0.089(5) Uani d PD 0.46(3) A 2
H H4D 0.2808 0.3234 0.3047 0.133 Uiso calc PR 0.46(3) A 2
H H4E 0.3486 0.3111 0.2135 0.133 Uiso calc PR 0.46(3) A 2
H H4F 0.4050 0.2724 0.3347 0.133 Uiso calc PR 0.46(3) A 2
C C5 0.0906(7) 0.2606(5) 0.1331(9) 0.071(2) Uani d PD 0.54(3) A 1
H H5A 0.0527 0.2865 0.1824 0.107 Uiso calc PR 0.54(3) A 1
H H5B 0.0282 0.2274 0.0809 0.107 Uiso calc PR 0.54(3) A 1
H H5C 0.1196 0.2985 0.0905 0.107 Uiso calc PR 0.54(3) A 1
C C5' 0.0863(8) 0.2267(16) 0.0976(14) 0.111(6) Uani d PD 0.46(3) A 2
H H5D 0.0403 0.1802 0.0653 0.167 Uiso calc PR 0.46(3) A 2
H H5E 0.1126 0.2528 0.0408 0.167 Uiso calc PR 0.46(3) A 2
H H5F 0.0319 0.2603 0.1226 0.167 Uiso calc PR 0.46(3) A 2
C C6 0.3043(16) 0.1554(8) 0.1259(12) 0.078(3) Uani d PD 0.54(3) A 1
H H6A 0.3830 0.1309 0.1708 0.117 Uiso calc PR 0.54(3) A 1
H H6B 0.3217 0.1944 0.0777 0.117 Uiso calc PR 0.54(3) A 1
H H6C 0.2474 0.1170 0.0792 0.117 Uiso calc PR 0.54(3) A 1
C C6' 0.3196(17) 0.1392(10) 0.1535(16) 0.092(4) Uani d PD 0.46(3) A 2
H H6D 0.4002 0.1250 0.2094 0.138 Uiso calc PR 0.46(3) A 2
H H6E 0.3344 0.1674 0.0923 0.138 Uiso calc PR 0.46(3) A 2
H H6F 0.2711 0.0930 0.1235 0.138 Uiso calc PR 0.46(3) A 2

loop_
_atom_site_aniso_label
_atom_site_aniso_U_11
_atom_site_aniso_U_22
_atom_site_aniso_U_33
_atom_site_aniso_U_12
_atom_site_aniso_U_13
_atom_site_aniso_U_23
Li1 0.0303(17) 0.063(2) 0.057(2) 0.000 0.0117(15) 0.000
K1 0.0700(4) 0.0934(5) 0.0703(4) -0.0042(3) 0.0174(3) -0.0453(4)
N1 0.0298(6) 0.0391(6) 0.0357(6) 0.0020(5) 0.0099(5) 0.0012(5)
Si1 0.0353(2) 0.0437(3) 0.0515(3) 0.00070(17) 0.00125(18) 0.01018(18)
Si2 0.0339(2) 0.0634(3) 0.0458(3) -0.00183(18) 0.01350(18) 0.0130(2)
C1 0.057(2) 0.066(4) 0.092(4) -0.008(2) 0.012(2) 0.037(3)
C1' 0.060(4) 0.051(6) 0.106(8) -0.014(4) 0.011(4) 0.028(5)
C2 0.053(3) 0.070(4) 0.041(3) 0.010(3) -0.010(2) -0.001(3)
C2' 0.080(9) 0.085(9) 0.095(11) 0.045(7) 0.009(7) 0.042(7)
C3 0.103(5) 0.045(5) 0.114(5) 0.018(4) -0.006(3) -0.022(4)
C3' 0.107(10) 0.030(6) 0.077(5) 0.022(6) -0.013(5) -0.007(4)
C4 0.052(3) 0.044(3) 0.085(4) -0.014(3) 0.030(2) 0.005(3)
C4' 0.107(9) 0.056(5) 0.124(9) 0.008(4) 0.068(8) 0.025(5)
C5 0.046(2) 0.082(4) 0.076(4) 0.001(2) 0.006(2) 0.043(3)
C5' 0.068(4) 0.170(13) 0.089(7) -0.001(6) 0.017(4) 0.085(8)
C6 0.106(5) 0.095(5) 0.052(5) -0.018(4) 0.053(4) -0.009(4)
C6' 0.101(7) 0.134(9) 0.065(7) -0.046(6) 0.060(6) -0.021(6)

loop_
_atom_type_symbol
_atom_type_description
_atom_type_scat_dispersion_real
_atom_type_scat_dispersion_imag
_atom_type_scat_source
C C 0.0033 0.0016 'International Tables Vol C Tables 4.2.6.8 and 6.1.1.4'
H H 0.0000 0.0000 'International Tables Vol C Tables 4.2.6.8 and 6.1.1.4'
N N 0.0061 0.0033 'International Tables Vol C Tables 4.2.6.8 and 6.1.1.4'
Li Li -0.0003 0.0001 'International Tables Vol C Tables 4.2.6.8 and 6.1.1.4'
Si Si 0.0817 0.0704 'International Tables Vol C Tables 4.2.6.8 and 6.1.1.4'
K K 0.2009 0.2494 'International Tables Vol C Tables 4.2.6.8 and 6.1.1.4'

loop_
_geom_angle_atom_site_label_1
_geom_angle_atom_site_label_2
_geom_angle_atom_site_label_3
_geom_angle_site_symmetry_1
_geom_angle_site_symmetry_3
_geom_angle
_geom_angle_publ_flag
N1 Li1 N1 . 2 176.4(3) y
N1 Li1 Si2 . 2 144.40(12) ?
N1 Li1 Si2 2 2 33.48(5) ?
N1 Li1 Si1 . 2 150.35(18) ?
N1 Li1 Si1 2 2 32.95(6) ?
Si2 Li1 Si1 2 2 63.407(14) ?
N1 Li1 K1 . 2 133.50(12) ?
N1 Li1 K1 2 2 44.12(6) ?
Si2 Li1 K1 2 2 60.84(4) ?
Si1 Li1 K1 2 2 60.069(19) ?
N1 K1 N1 . 7_556 180.0 y
N1 K1 C4 . 7_556 121.49(9) ?
N1 K1 C4 7_556 7_556 58.51(9) ?
N1 K1 C2' . 7_556 121.81(18) ?
N1 K1 C2' 7_556 7_556 58.19(18) ?
N1 K1 C4' . 7_556 121.43(13) ?
N1 K1 C4' 7_556 7_556 58.57(13) ?
N1 K1 C2 . 7_556 122.21(8) ?
N1 K1 C2 7_556 7_556 57.79(8) ?
C4 K1 C2 7_556 7_556 85.8(3) ?
N1 K1 Si1 . 7_556 151.94(2) ?
N1 K1 Si1 7_556 7_556 28.06(2) ?
C4 K1 Si1 7_556 7_556 76.14(15) ?
C2' K1 Si1 7_556 7_556 32.07(14) ?
C4' K1 Si1 7_556 7_556 78.3(2) ?
C2 K1 Si1 7_556 7_556 31.69(6) ?
N1 K1 Si2 . 7_556 152.43(2) ?
N1 K1 Si2 7_556 7_556 27.57(2) ?
C4 K1 Si2 7_556 7_556 31.96(9) ?
C2' K1 Si2 7_556 7_556 73.9(3) ?
C4' K1 Si2 7_556 7_556 31.23(12) ?
C2 K1 Si2 7_556 7_556 73.56(13) ?
Si1 K1 Si2 7_556 7_556 51.263(10) ?
N1 K1 Li1 . 7_556 151.92(3) ?
N1 K1 Li1 7_556 7_556 28.08(3) ?
C4 K1 Li1 7_556 7_556 76.34(11) ?
C2' K1 Li1 7_556 7_556 77.83(16) ?
C4' K1 Li1 7_556 7_556 74.08(18) ?
C2 K1 Li1 7_556 7_556 77.48(8) ?
Si1 K1 Li1 7_556 7_556 46.06(5) ?
Si2 K1 Li1 7_556 7_556 45.415(10) ?
Si2 N1 Si1 . . 132.29(7) y
Si2 N1 Li1 . . 106.91(9) ?
Si1 N1 Li1 . . 108.27(13) ?
Si2 N1 K1 . . 100.13(5) ?
Si1 N1 K1 . . 98.70(5) ?
Li1 N1 K1 . . 107.80(9) y
N1 Si1 C3 . . 119.7(5) ?
N1 Si1 C1' . . 113.1(4) ?
N1 Si1 C2' . . 110.5(8) ?
C1' Si1 C2' . . 114.9(10) ?
N1 Si1 C3' . . 111.1(7) ?
C1' Si1 C3' . . 101.6(8) ?
C2' Si1 C3' . . 104.9(10) ?
N1 Si1 C2 . . 115.9(4) ?
C3 Si1 C2 . . 104.1(6) ?
N1 Si1 C1 . . 105.4(2) ?
C3 Si1 C1 . . 109.6(4) ?
C2 Si1 C1 . . 100.4(5) ?
N1 Si2 C4' . . 118.7(6) ?
N1 Si2 C6 . . 121.9(5) ?
N1 Si2 C6' . . 110.4(6) ?
C4' Si2 C6' . . 106.6(9) ?
N1 Si2 C4 . . 111.2(4) ?
C6 Si2 C4 . . 103.6(7) ?
N1 Si2 C5' . . 107.8(3) ?
C4' Si2 C5' . . 110.2(7) ?
C6' Si2 C5' . . 101.8(8) ?
N1 Si2 C5 . . 107.5(3) ?
C6 Si2 C5 . . 108.6(5) ?
C4 Si2 C5 . . 102.5(5) ?
Si1 C1 H1A . . 109.5 ?
Si1 C1 H1B . . 109.5 ?
Si1 C1 H1C . . 109.5 ?
Si1 C1' H1D . . 109.5 ?
Si1 C1' H1E . . 109.5 ?
H1D C1' H1E . . 109.5 ?
Si1 C1' H1F . . 109.5 ?
H1D C1' H1F . . 109.5 ?
H1E C1' H1F . . 109.5 ?
Si1 C2 H2A . . 109.5 ?
Si1 C2 H2B . . 109.5 ?
Si1 C2 H2C . . 109.5 ?
Si1 C2' H2D . . 109.5 ?
Si1 C2' H2E . . 109.5 ?
H2D C2' H2E . . 109.5 ?
Si1 C2' H2F . . 109.5 ?
H2D C2' H2F . . 109.5 ?
H2E C2' H2F . . 109.5 ?
Si1 C3 H3A . . 109.5 ?
Si1 C3 H3B . . 109.5 ?
Si1 C3 H3C . . 109.5 ?
Si1 C3' H3D . . 109.5 ?
Si1 C3' H3E . . 109.5 ?
H3D C3' H3E . . 109.5 ?
Si1 C3' H3F . . 109.5 ?
H3D C3' H3F . . 109.5 ?
H3E C3' H3F . . 109.5 ?
Si2 C4 H4A . . 109.5 ?
Si2 C4 H4B . . 109.5 ?
Si2 C4 H4C . . 109.5 ?
Si2 C4' H4D . . 109.5 ?
Si2 C4' H4E . . 109.5 ?
H4D C4' H4E . . 109.5 ?
Si2 C4' H4F . . 109.5 ?
H4D C4' H4F . . 109.5 ?
H4E C4' H4F . . 109.5 ?
Si2 C5 H5A . . 109.5 ?
Si2 C5 H5B . . 109.5 ?
Si2 C5 H5C . . 109.5 ?
Si2 C5' H5D . . 109.5 ?
Si2 C5' H5E . . 109.5 ?
H5D C5' H5E . . 109.5 ?
Si2 C5' H5F . . 109.5 ?
H5D C5' H5F . . 109.5 ?
H5E C5' H5F . . 109.5 ?
Si2 C6 H6A . . 109.5 ?
Si2 C6 H6B . . 109.5 ?
Si2 C6 H6C . . 109.5 ?
Si2 C6' H6D . . 109.5 ?
Si2 C6' H6E . . 109.5 ?
H6D C6' H6E . . 109.5 ?
Si2 C6' H6F . . 109.5 ?
H6D C6' H6F . . 109.5 ?
H6E C6' H6F . . 109.5 ?

loop_
_geom_bond_atom_site_label_1
_geom_bond_atom_site_label_2
_geom_bond_site_symmetry_2
_geom_bond_distance
_geom_bond_publ_flag
Li1 N1 . 1.9348(11) y
Li1 N1 2 1.9348(11) ?
Li1 Si2 2 2.9032(14) ?
Li1 Si1 2 2.933(2) ?
Li1 K1 2 3.9133(19) ?
K1 N1 . 2.8612(11) y
K1 N1 7_556 2.8612(11) ?
K1 C4 7_556 3.136(13) ?
K1 C2' 7_556 3.14(3) ?
K1 C4' 7_556 3.315(19) ?
K1 C2 7_556 3.336(13) ?
K1 Si1 7_556 3.5303(5) ?
K1 Si2 7_556 3.5599(5) ?
K1 Li1 7_556 3.9133(19) ?
N1 Si2 . 1.6738(12) y
N1 Si1 . 1.6798(12) y
Si1 C3 . 1.866(5) ?
Si1 C1' . 1.878(6) ?
Si1 C2' . 1.880(7) ?
Si1 C3' . 1.881(7) ?
Si1 C2 . 1.884(3) ?
Si1 C1 . 1.904(4) ?
Si2 C4' . 1.866(7) ?
Si2 C6 . 1.872(5) ?
Si2 C6' . 1.881(6) ?
Si2 C4 . 1.888(5) ?
Si2 C5' . 1.891(6) ?
Si2 C5 . 1.907(5) ?
C1 H1A . 0.9800 ?
C1 H1B . 0.9800 ?
C1 H1C . 0.9800 ?
C1' H1D . 0.9800 ?
C1' H1E . 0.9800 ?
C1' H1F . 0.9800 ?
C2 H2A . 0.9800 ?
C2 H2B . 0.9800 ?
C2 H2C . 0.9800 ?
C2' H2D . 0.9800 ?
C2' H2E . 0.9800 ?
C2' H2F . 0.9800 ?
C3 H3A . 0.9800 ?
C3 H3B . 0.9800 ?
C3 H3C . 0.9800 ?
C3' H3D . 0.9800 ?
C3' H3E . 0.9800 ?
C3' H3F . 0.9800 ?
C4 H4A . 0.9800 ?
C4 H4B . 0.9800 ?
C4 H4C . 0.9800 ?
C4' H4D . 0.9800 ?
C4' H4E . 0.9800 ?
C4' H4F . 0.9800 ?
C5 H5A . 0.9800 ?
C5 H5B . 0.9800 ?
C5 H5C . 0.9800 ?
C5' H5D . 0.9800 ?
C5' H5E . 0.9800 ?
C5' H5F . 0.9800 ?
C6 H6A . 0.9800 ?
C6 H6B . 0.9800 ?
C6 H6C . 0.9800 ?
C6' H6D . 0.9800 ?
C6' H6E . 0.9800 ?
C6' H6F . 0.9800 ?
